data_7038422
loop_
_publ_author_name
'Lin, Hua'
'Chen, Hong'
'Liu, Peng-Fei'
'Yu, Ju-Song'
'Zheng, Yu-Jun'
'Ali, Khan Muhammad'
'Chen, Ling'
'Wu, Li-Ming'

_publ_section_title
;
 Syntheses, structures, physical and electronic properties of quaternary
 semiconductors: Cs[RE9Cd4Se18] (RE = Tb-Tm).
;
_journal_issue 13
_journal_name_full 'Dalton transactions (Cambridge, England : 2003)'
_journal_page_first 5775
_journal_page_last 5782
_journal_paper_doi 10.1039/c6dt00193a
_journal_volume 45
_journal_year 2016
_chemical_formula_moiety 'Cd4 Cs Ho9 Se18'
_chemical_formula_sum 'Cd4 Cs Ho9 Se18'
_chemical_formula_weight 3488.16
_chemical_name_systematic
; 
 ? 
;
_space_group_IT_number 148
_symmetry_cell_setting trigonal
_symmetry_space_group_name_Hall '-R 3'
_symmetry_space_group_name_H-M 'R -3 :H'
_atom_sites_solution_primary direct
_atom_sites_solution_secondary difmap
_audit_creation_method SHELXL-97
_audit_update_record
;
2015-12-29 deposited with the CCDC.
2016-02-17 downloaded from the CCDC.
;
_cell_angle_alpha 90.00
_cell_angle_beta 90.00
_cell_angle_gamma 120.00
_cell_formula_units_Z 3
_cell_length_a 17.635(6)
_cell_length_b 17.635(6)
_cell_length_c 9.857(5)
_cell_measurement_reflns_used 2555
_cell_measurement_temperature 293(2)
_cell_measurement_theta_max 27.3948
_cell_measurement_theta_min 3.3747
_cell_volume 2654.8(19)
_computing_cell_refinement 'CrystalClear (Rigaku Inc., 2007)'
_computing_data_collection 'CrystalClear (Rigaku Inc., 2007)'
_computing_data_reduction 'CrystalClear (Rigaku Inc., 2007)'
_computing_molecular_graphics 'Bruker SHELXTL'
_computing_publication_material 'Bruker SHELXTL'
_computing_structure_refinement 'SHELXL-97 (Sheldrick, 1997)'
_computing_structure_solution 'SHELXS-97 (Sheldrick, 1990)'
_diffrn_ambient_temperature 293(2)
_diffrn_detector_area_resol_mean 28.5714
_diffrn_measured_fraction_theta_full 0.985
_diffrn_measured_fraction_theta_max 0.985
_diffrn_measurement_device_type Saturn70
_diffrn_measurement_method CCD_Profile_fitting
_diffrn_radiation_monochromator graphite
_diffrn_radiation_source 'fine-focus sealed tube'
_diffrn_radiation_type MoK\a
_diffrn_radiation_wavelength 0.71073
_diffrn_reflns_av_R_equivalents 0.1328
_diffrn_reflns_av_sigmaI/netI 0.1034
_diffrn_reflns_limit_h_max 20
_diffrn_reflns_limit_h_min -11
_diffrn_reflns_limit_k_max 20
_diffrn_reflns_limit_k_min -20
_diffrn_reflns_limit_l_max 11
_diffrn_reflns_limit_l_min -11
_diffrn_reflns_number 5596
_diffrn_reflns_theta_full 24.98
_diffrn_reflns_theta_max 24.98
_diffrn_reflns_theta_min 4.09
_exptl_absorpt_coefficient_mu 41.717
_exptl_absorpt_correction_T_max 1.0000
_exptl_absorpt_correction_T_min 0.0321
_exptl_absorpt_correction_type multi-scan
_exptl_crystal_colour Brown
_exptl_crystal_density_diffrn 6.545
_exptl_crystal_density_method 'not measured'
_exptl_crystal_description Block
_exptl_crystal_F_000 4386
_exptl_crystal_size_max 0.1300
_exptl_crystal_size_mid 0.1100
_exptl_crystal_size_min 0.1000
_refine_diff_density_max 4.853
_refine_diff_density_min -4.011
_refine_diff_density_rms 0.878
_refine_ls_extinction_coef 0.00051(5)
_refine_ls_extinction_expression Fc^*^=kFc[1+0.001xFc^2^\l^3^/sin(2\q)]^-1/4^
_refine_ls_extinction_method SHELXL
_refine_ls_goodness_of_fit_ref 1.006
_refine_ls_matrix_type full
_refine_ls_number_parameters 51
_refine_ls_number_reflns 1025
_refine_ls_number_restraints 0
_refine_ls_restrained_S_all 1.006
_refine_ls_R_factor_all 0.0549
_refine_ls_R_factor_gt 0.0516
_refine_ls_shift/su_max 0.000
_refine_ls_shift/su_mean 0.000
_refine_ls_structure_factor_coef Fsqd
_refine_ls_weighting_details 'calc w=1/[\s^2^(Fo^2^)+(0.0528P)^2^+0.0000P] where P=(Fo^2^+2Fc^2^)/3'
_refine_ls_weighting_scheme calc
_refine_ls_wR_factor_gt 0.1112
_refine_ls_wR_factor_ref 0.1129
_reflns_number_gt 930
_reflns_number_total 1025
_reflns_threshold_expression >2sigma(I)
_cod_data_source_file c6dt00193a1.cif
_cod_data_source_block CsHo9Cd4Se18
_cod_depositor_comments
;
The following automatic conversions were performed:

'_exptl_absorpt_correction_type' value 'Multi-scan' changed to
'multi-scan' according to
/usr/data/users/saulius/crontab/automatic-downloads/rss-feeds/RSC/lib/dictionaries/cif_core.dic
dictionary named 'cif_core.dic' version 2.4.2 from 2011-04-26.

Automatic conversion script
Id: cif_fix_values 4268 2015-11-12 08:31:59Z antanas 

 Adding full bibliography for 7038420--7038424.cif.
;
_cod_original_cell_volume 2654.9(18)
_cod_original_sg_symbol_H-M R-3
_cod_database_code 7038422

loop_
_symmetry_equiv_pos_as_xyz
'x, y, z'
'-y, x-y, z'
'-x+y, -x, z'
'x+2/3, y+1/3, z+1/3'
'-y+2/3, x-y+1/3, z+1/3'
'-x+y+2/3, -x+1/3, z+1/3'
'x+1/3, y+2/3, z+2/3'
'-y+1/3, x-y+2/3, z+2/3'
'-x+y+1/3, -x+2/3, z+2/3'
'-x, -y, -z'
'y, -x+y, -z'
'x-y, x, -z'
'-x+2/3, -y+1/3, -z+1/3'
'y+2/3, -x+y+1/3, -z+1/3'
'x-y+2/3, x+1/3, -z+1/3'
'-x+1/3, -y+2/3, -z+2/3'
'y+1/3, -x+y+2/3, -z+2/3'
'x-y+1/3, x+2/3, -z+2/3'

loop_
_atom_site_label
_atom_site_type_symbol
_atom_site_fract_x
_atom_site_fract_y
_atom_site_fract_z
_atom_site_U_iso_or_equiv
_atom_site_adp_type
_atom_site_occupancy
_atom_site_symmetry_multiplicity
_atom_site_calc_flag
_atom_site_refinement_flags
Cs1 Cs 0.0000 0.0000 0.5000 0.0452(7) Uani 1 6 d S
Ho1 Ho 0.15417(4) 0.25976(4) 0.00280(7) 0.0101(3) Uani 0.33 1 d P
Cd1 Cd 0.15417(4) 0.25976(4) 0.00280(7) 0.0101(3) Uani 0.67 1 d P
Ho2 Ho 0.05730(3) 0.42590(4) 0.00218(5) 0.0089(3) Uani 1 1 d .
Ho3 Ho 0.0000 0.0000 0.0000 0.0070(4) Uani 1 6 d S
Se1 Se 0.17322(7) 0.39884(7) 0.16637(11) 0.0074(4) Uani 1 1 d .
Se2 Se 0.01316(8) 0.13787(8) 0.16472(11) 0.0098(4) Uani 1 1 d .
Se3 Se 0.28511(7) 0.25057(7) 0.16528(11) 0.0066(4) Uani 1 1 d .

loop_
_atom_site_aniso_label
_atom_site_aniso_U_11
_atom_site_aniso_U_22
_atom_site_aniso_U_33
_atom_site_aniso_U_23
_atom_site_aniso_U_13
_atom_site_aniso_U_12
Cs1 0.0486(11) 0.0486(11) 0.0386(16) 0.000 0.000 0.0243(5)
Ho1 0.0087(5) 0.0117(5) 0.0126(5) -0.0069(3) -0.0030(3) 0.0072(3)
Cd1 0.0087(5) 0.0117(5) 0.0126(5) -0.0069(3) -0.0030(3) 0.0072(3)
Ho2 0.0104(4) 0.0090(4) 0.0080(4) 0.00022(19) 0.00022(19) 0.0053(3)
Ho3 0.0068(5) 0.0068(5) 0.0075(7) 0.000 0.000 0.0034(2)
Se1 0.0056(7) 0.0103(7) 0.0071(8) 0.0018(4) -0.0020(4) 0.0045(5)
Se2 0.0150(7) 0.0077(7) 0.0085(8) -0.0044(4) -0.0012(5) 0.0072(5)
Se3 0.0077(7) 0.0061(6) 0.0052(8) -0.0011(4) -0.0002(4) 0.0029(5)

loop_
_atom_type_symbol
_atom_type_description
_atom_type_scat_dispersion_real
_atom_type_scat_dispersion_imag
_atom_type_scat_source
Cs Cs -0.3680 2.1192 'International Tables Vol C Tables 4.2.6.8 and 6.1.1.4'
Ho Ho -0.2175 4.6783 'International Tables Vol C Tables 4.2.6.8 and 6.1.1.4'
Cd Cd -0.8075 1.2024 'International Tables Vol C Tables 4.2.6.8 and 6.1.1.4'
Se Se -0.0929 2.2259 'International Tables Vol C Tables 4.2.6.8 and 6.1.1.4'

loop_
_geom_angle_atom_site_label_1
_geom_angle_atom_site_label_2
_geom_angle_atom_site_label_3
_geom_angle
_geom_angle_site_symmetry_1
_geom_angle_site_symmetry_3
Se2 Cs1 Se2 180.0 11_556 2
Se2 Cs1 Se2 120.25(4) 11_556 3
Se2 Cs1 Se2 59.75(4) 2 3
Se2 Cs1 Se2 59.75(4) 11_556 12_556
Se2 Cs1 Se2 120.25(4) 2 12_556
Se2 Cs1 Se2 180.00(3) 3 12_556
Se2 Cs1 Se2 120.25(4) 11_556 .
Se2 Cs1 Se2 59.75(4) 2 .
Se2 Cs1 Se2 59.75(4) 3 .
Se2 Cs1 Se2 120.25(4) 12_556 .
Se2 Cs1 Se2 59.75(4) 11_556 10_556
Se2 Cs1 Se2 120.25(4) 2 10_556
Se2 Cs1 Se2 120.25(4) 3 10_556
Se2 Cs1 Se2 59.75(4) 12_556 10_556
Se2 Cs1 Se2 180.00(3) . 10_556
Se2 Cs1 Se1 119.34(2) 11_556 17_445
Se2 Cs1 Se1 60.66(2) 2 17_445
Se2 Cs1 Se1 120.40(3) 3 17_445
Se2 Cs1 Se1 59.60(3) 12_556 17_445
Se2 Cs1 Se1 89.18(2) . 17_445
Se2 Cs1 Se1 90.82(2) 10_556 17_445
Se2 Cs1 Se1 60.66(2) 11_556 5
Se2 Cs1 Se1 119.34(2) 2 5
Se2 Cs1 Se1 59.60(3) 3 5
Se2 Cs1 Se1 120.40(3) 12_556 5
Se2 Cs1 Se1 90.82(2) . 5
Se2 Cs1 Se1 89.18(2) 10_556 5
Se1 Cs1 Se1 180.0 17_445 5
Se2 Cs1 Se1 59.60(3) 11_556 16
Se2 Cs1 Se1 120.40(3) 2 16
Se2 Cs1 Se1 89.18(2) 3 16
Se2 Cs1 Se1 90.82(2) 12_556 16
Se2 Cs1 Se1 60.66(2) . 16
Se2 Cs1 Se1 119.34(2) 10_556 16
Se1 Cs1 Se1 120.0 17_445 16
Se1 Cs1 Se1 60.0 5 16
Se2 Cs1 Se1 120.40(3) 11_556 4_445
Se2 Cs1 Se1 59.60(3) 2 4_445
Se2 Cs1 Se1 90.82(2) 3 4_445
Se2 Cs1 Se1 89.18(2) 12_556 4_445
Se2 Cs1 Se1 119.34(2) . 4_445
Se2 Cs1 Se1 60.66(2) 10_556 4_445
Se1 Cs1 Se1 60.0 17_445 4_445
Se1 Cs1 Se1 120.0 5 4_445
Se1 Cs1 Se1 180.0 16 4_445
Se2 Cs1 Se1 89.18(2) 11_556 6_455
Se2 Cs1 Se1 90.82(2) 2 6_455
Se2 Cs1 Se1 119.34(2) 3 6_455
Se2 Cs1 Se1 60.66(2) 12_556 6_455
Se2 Cs1 Se1 59.60(3) . 6_455
Se2 Cs1 Se1 120.40(3) 10_556 6_455
Se1 Cs1 Se1 60.0 17_445 6_455
Se1 Cs1 Se1 120.0 5 6_455
Se1 Cs1 Se1 60.0 16 6_455
Se1 Cs1 Se1 120.0 4_445 6_455
Se2 Cs1 Se1 90.82(2) 11_556 18_545
Se2 Cs1 Se1 89.18(2) 2 18_545
Se2 Cs1 Se1 60.66(2) 3 18_545
Se2 Cs1 Se1 119.34(2) 12_556 18_545
Se2 Cs1 Se1 120.40(3) . 18_545
Se2 Cs1 Se1 59.60(3) 10_556 18_545
Se1 Cs1 Se1 120.0 17_445 18_545
Se1 Cs1 Se1 60.0 5 18_545
Se1 Cs1 Se1 120.0 16 18_545
Se1 Cs1 Se1 60.0 4_445 18_545
Se1 Cs1 Se1 180.0 6_455 18_545
Se2 Ho1 Se1 178.54(4) 11 .
Se2 Ho1 Se2 90.52(5) 11 .
Se1 Ho1 Se2 90.89(4) . .
Se2 Ho1 Se3 91.39(4) 11 .
Se1 Ho1 Se3 88.89(4) . .
Se2 Ho1 Se3 93.92(5) . .
Se2 Ho1 Se3 91.21(4) 11 12
Se1 Ho1 Se3 88.39(4) . 12
Se2 Ho1 Se3 90.50(4) . 12
Se3 Ho1 Se3 174.85(5) . 12
Se2 Ho1 Se3 88.03(4) 11 9_554
Se1 Ho1 Se3 90.56(4) . 9_554
Se2 Ho1 Se3 178.55(4) . 9_554
Se3 Ho1 Se3 86.09(5) . 9_554
Se3 Ho1 Se3 89.56(4) 12 9_554
Se2 Ho1 Ho2 135.69(3) 11 6_455
Se1 Ho1 Ho2 45.73(3) . 6_455
Se2 Ho1 Ho2 45.20(3) . 6_455
Se3 Ho1 Ho2 90.69(4) . 6_455
Se3 Ho1 Ho2 90.55(4) 12 6_455
Se3 Ho1 Ho2 136.25(3) 9_554 6_455
Se1 Ho2 Se2 94.26(4) 14_455 8_554
Se1 Ho2 Se1 94.05(4) 14_455 .
Se2 Ho2 Se1 91.66(4) 8_554 .
Se1 Ho2 Se3 175.51(4) 14_455 12
Se2 Ho2 Se3 88.89(4) 8_554 12
Se1 Ho2 Se3 89.04(4) . 12
Se1 Ho2 Se1 89.09(4) 14_455 8_554
Se2 Ho2 Se1 90.23(4) 8_554 8_554
Se1 Ho2 Se1 176.21(3) . 8_554
Se3 Ho2 Se1 87.71(4) 12 8_554
Se1 Ho2 Se3 89.29(4) 14_455 14_455
Se2 Ho2 Se3 176.38(4) 8_554 14_455
Se1 Ho2 Se3 87.40(4) . 14_455
Se3 Ho2 Se3 87.60(3) 12 14_455
Se1 Ho2 Se3 90.51(4) 8_554 14_455
Se1 Ho2 Ho1 91.04(4) 14_455 8_554
Se2 Ho2 Ho1 45.32(3) 8_554 8_554
Se1 Ho2 Ho1 136.96(3) . 8_554
Se3 Ho2 Ho1 88.91(4) 12 8_554
Se1 Ho2 Ho1 44.94(3) 8_554 8_554
Se3 Ho2 Ho1 135.43(3) 14_455 8_554
Se1 Ho2 Cs1 57.66(3) 14_455 7_554
Se2 Ho2 Cs1 56.09(4) 8_554 7_554
Se1 Ho2 Cs1 57.63(3) . 7_554
Se3 Ho2 Cs1 126.82(3) 12 7_554
Se1 Ho2 Cs1 126.06(3) 8_554 7_554
Se3 Ho2 Cs1 125.84(4) 14_455 7_554
Ho1 Ho2 Cs1 90.62(2) 8_554 7_554
Se2 Ho3 Se2 90.46(4) 3 .
Se2 Ho3 Se2 89.54(4) 3 11
Se2 Ho3 Se2 89.54(4) . 11
Se2 Ho3 Se2 89.54(4) 3 10
Se2 Ho3 Se2 180.00(6) . 10
Se2 Ho3 Se2 90.46(4) 11 10
Se2 Ho3 Se2 180.00(5) 3 12
Se2 Ho3 Se2 89.54(4) . 12
Se2 Ho3 Se2 90.46(4) 11 12
Se2 Ho3 Se2 90.46(4) 10 12
Se2 Ho3 Se2 90.46(4) 3 2
Se2 Ho3 Se2 90.46(4) . 2
Se2 Ho3 Se2 180.00(8) 11 2
Se2 Ho3 Se2 89.54(4) 10 2
Se2 Ho3 Se2 89.54(4) 12 2
Ho2 Se1 Ho1 92.40(4) 15 .
Ho2 Se1 Ho2 174.16(5) 15 .
Ho1 Se1 Ho2 92.17(4) . .
Ho2 Se1 Ho2 90.91(4) 15 6_455
Ho1 Se1 Ho2 89.33(4) . 6_455
Ho2 Se1 Ho2 92.78(4) . 6_455
Ho2 Se1 Cs1 87.29(3) 15 7_554
Ho1 Se1 Cs1 135.69(4) . 7_554
Ho2 Se1 Cs1 86.89(3) . 7_554
Ho2 Se1 Cs1 134.97(4) 6_455 7_554
Cd1 Se2 Ho1 0.00(2) 12 12
Cd1 Se2 Ho2 92.91(4) 12 6_455
Ho1 Se2 Ho2 92.91(4) 12 6_455
Cd1 Se2 Ho1 90.44(4) 12 .
Ho1 Se2 Ho1 90.44(4) 12 .
Ho2 Se2 Ho1 89.49(4) 6_455 .
Cd1 Se2 Ho3 90.32(4) 12 .
Ho1 Se2 Ho3 90.32(4) 12 .
Ho2 Se2 Ho3 176.64(5) 6_455 .
Ho1 Se2 Ho3 89.57(4) . .
Cd1 Se2 Cs1 136.50(4) 12 .
Ho1 Se2 Cs1 136.50(4) 12 .
Ho2 Se2 Cs1 88.46(4) 6_455 .
Ho1 Se2 Cs1 133.06(4) . .
Ho3 Se2 Cs1 89.83(4) . .
Ho2 Se3 Ho2 92.07(4) 11 15
Ho2 Se3 Ho1 93.86(4) 11 .
Ho2 Se3 Ho1 89.40(4) 15 .
Ho2 Se3 Ho1 90.40(4) 11 11
Ho2 Se3 Ho1 176.19(5) 15 11
Ho1 Se3 Ho1 87.55(4) . 11
Ho2 Se3 Cd1 90.40(4) 11 11
Ho2 Se3 Cd1 176.19(5) 15 11
Ho1 Se3 Cd1 87.55(4) . 11
Ho1 Se3 Cd1 0.00(3) 11 11
Ho2 Se3 Ho1 90.15(4) 11 5
Ho2 Se3 Ho1 92.44(4) 15 5
Ho1 Se3 Ho1 175.53(5) . 5
Ho1 Se3 Ho1 90.45(4) 11 5
Cd1 Se3 Ho1 90.45(4) 11 5
Ho2 Se3 Cd1 90.15(4) 11 5
Ho2 Se3 Cd1 92.44(4) 15 5
Ho1 Se3 Cd1 175.53(5) . 5
Ho1 Se3 Cd1 90.45(4) 11 5
Cd1 Se3 Cd1 90.45(4) 11 5
Ho1 Se3 Cd1 0.00(3) 5 5

loop_
_geom_bond_atom_site_label_1
_geom_bond_atom_site_label_2
_geom_bond_distance
_geom_bond_site_symmetry_2
Cs1 Se2 4.0402(18) 11_556
Cs1 Se2 4.0403(18) 2
Cs1 Se2 4.0402(18) 3
Cs1 Se2 4.0402(18) 12_556
Cs1 Se2 4.0402(18) .
Cs1 Se2 4.0402(18) 10_556
Cs1 Se1 4.1164(17) 17_445
Cs1 Se1 4.1164(17) 5
Cs1 Se1 4.1164(17) 16
Cs1 Se1 4.1164(17) 4_445
Cs1 Se1 4.1165(17) 6_455
Cs1 Se1 4.1165(17) 18_545
Ho1 Se2 2.7924(15) 11
Ho1 Se1 2.8113(14) .
Ho1 Se2 2.8296(16) .
Ho1 Se3 2.8807(15) .
Ho1 Se3 2.8876(15) 12
Ho1 Se3 2.9115(15) 9_554
Ho1 Ho2 3.9796(17) 6_455
Ho2 Se1 2.7975(14) 14_455
Ho2 Se2 2.8237(14) 8_554
Ho2 Se1 2.8287(14) .
Ho2 Se3 2.8379(14) 12
Ho2 Se1 2.8496(14) 8_554
Ho2 Se3 2.8744(14) 14_455
Ho2 Ho1 3.9796(17) 8_554
Ho2 Cs1 4.8666(16) 7_554
Ho3 Se2 2.8350(13) 3
Ho3 Se2 2.8351(13) .
Ho3 Se2 2.8351(13) 11
Ho3 Se2 2.8351(13) 10
Ho3 Se2 2.8351(13) 12
Ho3 Se2 2.8351(13) 2
Se1 Ho2 2.7974(14) 15
Se1 Ho2 2.8497(14) 6_455
Se1 Cs1 4.1164(17) 7_554
Se2 Cd1 2.7924(15) 12
Se2 Ho1 2.7924(15) 12
Se2 Ho2 2.8237(14) 6_455
Se3 Ho2 2.8379(14) 11
Se3 Ho2 2.8745(14) 15
Se3 Ho1 2.8876(15) 11
Se3 Cd1 2.8876(15) 11
Se3 Ho1 2.9115(15) 5
Se3 Cd1 2.9115(15) 5
